data_4130664
loop_
_publ_author_name
'Zhang, Sheng'
'Liu, Xinming'
'Li, Chunli'
'Li, Lu'
'Song, Jinsheng'
'Shi, Jianwu'
'Morton, Martha'
'Rajca, Suchada'
'Rajca, Andrzej'
'Wang, Hua'

_publ_section_title
;
 Thiophene-Based Double Helices: Syntheses, X-ray Structures, and
 Chiroptical Properties.
;
_journal_issue 31
_journal_name_full 'Journal of the American Chemical Society'
_journal_page_first 10002
_journal_page_last 10010
_journal_paper_doi 10.1021/jacs.6b05709
_journal_volume 138
_journal_year 2016
_chemical_formula_sum 'C42 H58 S6 Si6'
_chemical_formula_weight 923.78
_space_group_IT_number 14
_space_group_name_Hall '-P 2ybc'
_space_group_name_H-M_alt 'P 1 21/c 1'
_symmetry_cell_setting monoclinic
_symmetry_space_group_name_H-M 'P 1 21/c 1'
_atom_sites_solution_hydrogens geom
_atom_sites_solution_primary direct
_atom_sites_solution_secondary difmap
_audit_creation_method SHELXL-97
_cell_angle_alpha 90.00
_cell_angle_beta 100.7840(10)
_cell_angle_gamma 90.00
_cell_formula_units_Z 4
_cell_length_a 12.2794(7)
_cell_length_b 19.0648(11)
_cell_length_c 23.5740(13)
_cell_measurement_reflns_used 5665
_cell_measurement_temperature 296(2)
_cell_measurement_theta_max 22.77
_cell_measurement_theta_min 2.20
_cell_volume 5421.3(5)
_computing_cell_refinement 'Bruker SAINT'
_computing_data_collection 'Bruker APEX2'
_computing_data_reduction 'Bruker SAINT'
_computing_molecular_graphics 'Bruker SHELXTL'
_computing_publication_material 'Bruker SHELXTL'
_computing_structure_refinement 'SHELXL-97 (Sheldrick, 2008)'
_computing_structure_solution 'SHELXS-97 (Sheldrick, 2008)'
_diffrn_ambient_temperature 296(2)
_diffrn_measured_fraction_theta_full 0.999
_diffrn_measured_fraction_theta_max 0.999
_diffrn_measurement_device_type 'Bruker APEX-II CCD'
_diffrn_measurement_method '\f and \w scans'
_diffrn_radiation_monochromator graphite
_diffrn_radiation_source 'fine-focus sealed tube'
_diffrn_radiation_type MoK\a
_diffrn_radiation_wavelength 0.71073
_diffrn_reflns_av_R_equivalents 0.0415
_diffrn_reflns_av_sigmaI/netI 0.0500
_diffrn_reflns_limit_h_max 13
_diffrn_reflns_limit_h_min -14
_diffrn_reflns_limit_k_max 22
_diffrn_reflns_limit_k_min -21
_diffrn_reflns_limit_l_max 28
_diffrn_reflns_limit_l_min -28
_diffrn_reflns_number 27741
_diffrn_reflns_theta_full 25.00
_diffrn_reflns_theta_max 25.00
_diffrn_reflns_theta_min 1.69
_exptl_absorpt_coefficient_mu 0.411
_exptl_absorpt_correction_T_max 0.9186
_exptl_absorpt_correction_T_min 0.8561
_exptl_absorpt_correction_type multi-scan
_exptl_absorpt_process_details SADABS
_exptl_crystal_colour colorless
_exptl_crystal_density_diffrn 1.132
_exptl_crystal_density_method 'not measured'
_exptl_crystal_description block
_exptl_crystal_F_000 1960
_exptl_crystal_size_max 0.39
_exptl_crystal_size_mid 0.27
_exptl_crystal_size_min 0.21
_refine_diff_density_max 0.590
_refine_diff_density_min -0.308
_refine_diff_density_rms 0.049
_refine_ls_extinction_method none
_refine_ls_goodness_of_fit_ref 1.019
_refine_ls_hydrogen_treatment constr
_refine_ls_matrix_type full
_refine_ls_number_parameters 487
_refine_ls_number_reflns 9527
_refine_ls_number_restraints 18
_refine_ls_restrained_S_all 1.019
_refine_ls_R_factor_all 0.0893
_refine_ls_R_factor_gt 0.0477
_refine_ls_shift/su_max 0.001
_refine_ls_shift/su_mean 0.000
_refine_ls_structure_factor_coef Fsqd
_refine_ls_weighting_details 'calc w=1/[\s^2^(Fo^2^)+(0.0719P)^2^+0.0000P] where P=(Fo^2^+2Fc^2^)/3'
_refine_ls_weighting_scheme calc
_refine_ls_wR_factor_gt 0.1218
_refine_ls_wR_factor_ref 0.1368
_reflns_number_gt 5961
_reflns_number_total 9527
_reflns_threshold_expression >2sigma(I)
_cod_data_source_file ja6b05709_si_004.cif
_cod_data_source_block 1
_cod_depositor_comments
;
The following automatic conversions were performed:

data item '_exptl_absorpt_correction_type' value 'Multi-scan' was
changed to 'multi-scan' in accordance with the
/home/saulius/struct/COD-crude-data/automatic-downloads/DataCite-retrospective/ACS/depositions/lib/dictionaries/cif_core.dic
dictionary named 'cif_core.dic' version 2.4.2 last updated on
2011-04-26.

data item '_symmetry_cell_setting' value 'Monoclinic' was changed to
'monoclinic' in accordance with the
/home/saulius/struct/COD-crude-data/automatic-downloads/DataCite-retrospective/ACS/depositions/lib/dictionaries/cif_core.dic
dictionary named 'cif_core.dic' version 2.4.2 last updated on
2011-04-26.

Automatic conversion script
Id: cif_fix_values 6909 2019-04-08 15:41:33Z antanas 
;
_cod_original_sg_symbol_H-M 'P2(1)/c  '
_cod_database_code 4130664

loop_
_symmetry_equiv_pos_as_xyz
'x, y, z'
'-x, y+1/2, -z+1/2'
'-x, -y, -z'
'x, -y-1/2, z-1/2'

loop_
_atom_site_label
_atom_site_type_symbol
_atom_site_fract_x
_atom_site_fract_y
_atom_site_fract_z
_atom_site_U_iso_or_equiv
_atom_site_adp_type
_atom_site_occupancy
_atom_site_symmetry_multiplicity
_atom_site_calc_flag
_atom_site_refinement_flags
Si1 Si 0.19886(7) 0.80211(5) 0.17515(5) 0.0689(3) Uani 1 1 d .
Si2 Si 0.37677(8) 0.73994(6) 0.02303(4) 0.0730(3) Uani 1 1 d U
Si3 Si 0.81728(9) 0.52226(6) 0.08278(5) 0.0778(3) Uani 1 1 d U
Si4 Si 0.81753(9) 0.64898(6) 0.44415(4) 0.0806(3) Uani 1 1 d U
Si5 Si 0.68064(9) 0.95168(6) 0.33640(4) 0.0742(3) Uani 1 1 d .
Si6 Si 0.81046(8) 1.01177(5) 0.17217(4) 0.0626(3) Uani 1 1 d .
C1 C 0.1504(3) 0.8582(2) 0.1120(2) 0.1129(16) Uani 1 1 d .
H1A H 0.1523 0.8322 0.0773 0.169 Uiso 1 1 calc R
H1B H 0.1978 0.8985 0.1135 0.169 Uiso 1 1 calc R
H1C H 0.0759 0.8732 0.1123 0.169 Uiso 1 1 calc R
C2 C 0.1140(3) 0.7231(2) 0.1750(3) 0.153(3) Uani 1 1 d .
H2A H 0.1175 0.6958 0.1412 0.230 Uiso 1 1 calc R
H2B H 0.0385 0.7363 0.1749 0.230 Uiso 1 1 calc R
H2C H 0.1415 0.6958 0.2089 0.230 Uiso 1 1 calc R
C3 C 0.1920(4) 0.8558(3) 0.2402(2) 0.153(2) Uani 1 1 d .
H3A H 0.1169 0.8705 0.2393 0.229 Uiso 1 1 calc R
H3B H 0.2386 0.8963 0.2407 0.229 Uiso 1 1 calc R
H3C H 0.2168 0.8283 0.2743 0.229 Uiso 1 1 calc R
C4 C 0.3490(2) 0.77681(15) 0.18280(13) 0.0513(7) Uani 1 1 d .
C5 C 0.4362(2) 0.80634(13) 0.16231(12) 0.0434(7) Uani 1 1 d .
C6 C 0.5430(2) 0.78605(14) 0.19436(12) 0.0408(6) Uani 1 1 d .
C7 C 0.5362(2) 0.73732(14) 0.23581(12) 0.0430(7) Uani 1 1 d .
C8 C 0.4250(2) 0.85359(15) 0.11130(13) 0.0492(7) Uani 1 1 d .
C9 C 0.4414(2) 0.92797(16) 0.11682(15) 0.0573(8) Uani 1 1 d .
C10 C 0.4247(3) 0.96000(18) 0.06438(16) 0.0751(10) Uani 1 1 d .
H10 H 0.4310 1.0081 0.0593 0.090 Uiso 1 1 calc R
C11 C 0.3977(2) 0.83039(16) 0.05496(14) 0.0588(8) Uani 1 1 d .
C12 C 0.2358(3) 0.7050(2) 0.0249(3) 0.1306(19) Uani 1 1 d .
H12A H 0.2285 0.6589 0.0082 0.196 Uiso 1 1 calc R
H12B H 0.1810 0.7354 0.0032 0.196 Uiso 1 1 calc R
H12C H 0.2252 0.7026 0.0642 0.196 Uiso 1 1 calc R
C13 C 0.3920(6) 0.7439(3) -0.0537(2) 0.189(3) Uani 1 1 d .
H13A H 0.3812 0.6980 -0.0705 0.284 Uiso 1 1 calc R
H13B H 0.4650 0.7604 -0.0560 0.284 Uiso 1 1 calc R
H13C H 0.3377 0.7755 -0.0744 0.284 Uiso 1 1 calc R
C14 C 0.4758(4) 0.6779(2) 0.0647(3) 0.155(3) Uani 1 1 d .
H14A H 0.4640 0.6320 0.0480 0.232 Uiso 1 1 calc R
H14B H 0.4648 0.6766 0.1040 0.232 Uiso 1 1 calc R
H14C H 0.5501 0.6928 0.0638 0.232 Uiso 1 1 calc R
C15 C 0.4750(2) 0.96108(15) 0.17367(15) 0.0548(8) Uani 1 1 d .
C16 C 0.4148(3) 1.00827(17) 0.19812(17) 0.0736(10) Uani 1 1 d .
H16 H 0.3484 1.0279 0.1793 0.088 Uiso 1 1 calc R
C17 C 0.5862(2) 0.97097(16) 0.26581(15) 0.0596(8) Uani 1 1 d .
C18 C 0.5746(2) 0.94184(14) 0.21206(13) 0.0472(7) Uani 1 1 d .
C19 C 0.6588(2) 0.89614(14) 0.19283(12) 0.0430(7) Uani 1 1 d .
C20 C 0.7574(2) 0.92087(15) 0.18053(13) 0.0497(7) Uani 1 1 d .
C21 C 0.6456(2) 0.82171(13) 0.18683(11) 0.0406(6) Uani 1 1 d .
C22 C 0.7380(2) 0.78930(14) 0.17403(12) 0.0439(7) Uani 1 1 d .
C23 C 0.7564(2) 0.71432(15) 0.16816(12) 0.0444(7) Uani 1 1 d .
C24 C 0.7489(2) 0.66258(14) 0.20765(12) 0.0442(7) Uani 1 1 d .
C25 C 0.7736(2) 0.59593(15) 0.18628(14) 0.0536(8) Uani 1 1 d .
H25A H 0.7722 0.5550 0.2075 0.064 Uiso 1 1 calc R
C26 C 0.7996(2) 0.59603(16) 0.13233(14) 0.0564(8) Uani 1 1 d .
C27 C 0.6794(4) 0.4924(3) 0.0464(2) 0.1337(19) Uani 1 1 d .
H27A H 0.6400 0.4735 0.0745 0.201 Uiso 1 1 calc R
H27B H 0.6874 0.4568 0.0187 0.201 Uiso 1 1 calc R
H27C H 0.6388 0.5313 0.0271 0.201 Uiso 1 1 calc R
C28 C 0.8913(5) 0.5582(3) 0.0261(2) 0.158(2) Uani 1 1 d .
H28A H 0.9019 0.5214 -0.0001 0.237 Uiso 1 1 calc R
H28B H 0.9620 0.5766 0.0443 0.237 Uiso 1 1 calc R
H28C H 0.8477 0.5950 0.0052 0.237 Uiso 1 1 calc R
C29 C 0.8980(6) 0.4518(3) 0.1219(3) 0.194(3) Uani 1 1 d .
H29A H 0.8603 0.4341 0.1512 0.291 Uiso 1 1 calc R
H29B H 0.9696 0.4692 0.1397 0.291 Uiso 1 1 calc R
H29C H 0.9067 0.4146 0.0956 0.291 Uiso 1 1 calc R
C30 C 0.7216(2) 0.67412(14) 0.26552(11) 0.0422(7) Uani 1 1 d .
C31 C 0.6274(2) 0.70525(13) 0.27642(11) 0.0408(6) Uani 1 1 d .
C32 C 0.7506(2) 0.66345(15) 0.36708(13) 0.0529(8) Uani 1 1 d .
C33 C 0.7910(2) 0.65102(15) 0.31772(13) 0.0516(8) Uani 1 1 d .
H33A H 0.8587 0.6291 0.3181 0.062 Uiso 1 1 calc R
C34 C 0.7121(4) 0.6594(3) 0.49135(17) 0.1189(17) Uani 1 1 d .
H34A H 0.6836 0.7064 0.4880 0.178 Uiso 1 1 calc R
H34B H 0.7460 0.6503 0.5308 0.178 Uiso 1 1 calc R
H34C H 0.6525 0.6269 0.4795 0.178 Uiso 1 1 calc R
C35 C 0.9276(6) 0.7139(4) 0.4623(3) 0.234(4) Uani 1 1 d .
H35A H 0.9810 0.7075 0.4378 0.351 Uiso 1 1 calc R
H35B H 0.9631 0.7081 0.5019 0.351 Uiso 1 1 calc R
H35C H 0.8965 0.7601 0.4568 0.351 Uiso 1 1 calc R
C36 C 0.8718(4) 0.5580(3) 0.4504(2) 0.1255(19) Uani 1 1 d .
H36A H 0.9264 0.5526 0.4265 0.188 Uiso 1 1 calc R
H36B H 0.8120 0.5257 0.4382 0.188 Uiso 1 1 calc R
H36C H 0.9050 0.5486 0.4899 0.188 Uiso 1 1 calc R
C37 C 0.7887(3) 0.88640(19) 0.32916(16) 0.0831(11) Uani 1 1 d .
H37A H 0.8356 0.9047 0.3044 0.125 Uiso 1 1 calc R
H37B H 0.7541 0.8440 0.3128 0.125 Uiso 1 1 calc R
H37C H 0.8324 0.8766 0.3665 0.125 Uiso 1 1 calc R
C38 C 0.5908(4) 0.9137(3) 0.3841(2) 0.1346(19) Uani 1 1 d .
H38A H 0.6352 0.9027 0.4211 0.202 Uiso 1 1 calc R
H38B H 0.5563 0.8717 0.3669 0.202 Uiso 1 1 calc R
H38C H 0.5348 0.9471 0.3890 0.202 Uiso 1 1 calc R
C39 C 0.7437(4) 1.0355(2) 0.3666(2) 0.135(2) Uani 1 1 d .
H39A H 0.7893 1.0543 0.3413 0.203 Uiso 1 1 calc R
H39B H 0.7883 1.0271 0.4039 0.203 Uiso 1 1 calc R
H39C H 0.6861 1.0684 0.3700 0.203 Uiso 1 1 calc R
C40 C 0.9287(4) 1.0306(3) 0.2305(2) 0.162(3) Uani 1 1 d .
H40A H 0.9045 1.0299 0.2669 0.244 Uiso 1 1 calc R
H40B H 0.9583 1.0760 0.2245 0.244 Uiso 1 1 calc R
H40C H 0.9850 0.9956 0.2305 0.244 Uiso 1 1 calc R
C41 C 0.7013(3) 1.07858(18) 0.1686(2) 0.0974(13) Uani 1 1 d .
H41A H 0.6752 1.0795 0.2045 0.146 Uiso 1 1 calc R
H41B H 0.6410 1.0674 0.1378 0.146 Uiso 1 1 calc R
H41C H 0.7309 1.1237 0.1617 0.146 Uiso 1 1 calc R
C42 C 0.8586(4) 1.0127(2) 0.1019(2) 0.1290(18) Uani 1 1 d .
H42A H 0.8866 1.0584 0.0954 0.194 Uiso 1 1 calc R
H42B H 0.7976 1.0016 0.0713 0.194 Uiso 1 1 calc R
H42C H 0.9162 0.9785 0.1026 0.194 Uiso 1 1 calc R
S1 S 0.39951(6) 0.71887(4) 0.23823(4) 0.0558(2) Uani 1 1 d .
S2 S 0.39070(9) 0.90170(6) 0.00902(4) 0.0873(3) Uani 1 1 d .
S3 S 0.79468(6) 0.68106(4) 0.10709(3) 0.0569(2) Uani 1 1 d .
S4 S 0.62455(6) 0.70462(4) 0.34920(3) 0.0544(2) Uani 1 1 d .
S5 S 0.47561(8) 1.02710(5) 0.26751(5) 0.0838(3) Uani 1 1 d .
S6 S 0.83708(6) 0.85072(4) 0.16558(4) 0.0540(2) Uani 1 1 d .

loop_
_atom_site_aniso_label
_atom_site_aniso_U_11
_atom_site_aniso_U_22
_atom_site_aniso_U_33
_atom_site_aniso_U_23
_atom_site_aniso_U_13
_atom_site_aniso_U_12
Si1 0.0388(5) 0.0709(7) 0.0955(8) 0.0118(6) 0.0085(5) 0.0098(4)
Si2 0.0673(6) 0.0803(7) 0.0672(7) -0.0104(5) 0.0014(5) -0.0001(5)
Si3 0.0867(7) 0.0707(7) 0.0736(7) -0.0246(5) 0.0089(6) 0.0231(5)
Si4 0.0805(7) 0.0960(8) 0.0548(6) 0.0056(5) -0.0144(5) 0.0051(6)
Si5 0.0907(8) 0.0719(7) 0.0615(6) -0.0140(5) 0.0179(6) -0.0094(5)
Si6 0.0645(6) 0.0498(5) 0.0761(6) 0.0032(5) 0.0197(5) -0.0117(4)
C1 0.064(2) 0.128(4) 0.141(4) 0.041(3) 0.004(2) 0.034(2)
C2 0.051(2) 0.102(4) 0.305(8) 0.051(4) 0.030(3) -0.002(2)
C3 0.106(4) 0.212(6) 0.143(5) -0.044(4) 0.030(3) 0.056(4)
C4 0.0385(16) 0.0505(18) 0.0620(19) 0.0066(15) 0.0017(14) 0.0036(13)
C5 0.0376(15) 0.0383(16) 0.0524(18) 0.0041(13) 0.0032(13) 0.0032(12)
C6 0.0359(15) 0.0377(15) 0.0489(17) -0.0002(13) 0.0084(13) 0.0044(12)
C7 0.0372(15) 0.0431(17) 0.0484(17) 0.0001(13) 0.0072(13) 0.0019(12)
C8 0.0387(16) 0.0497(19) 0.058(2) 0.0099(15) 0.0044(14) 0.0040(13)
C9 0.0472(18) 0.0487(19) 0.074(2) 0.0165(17) 0.0056(16) 0.0091(14)
C10 0.079(2) 0.055(2) 0.087(3) 0.027(2) 0.005(2) 0.0048(17)
C11 0.0532(18) 0.064(2) 0.056(2) 0.0116(17) 0.0019(15) 0.0007(15)
C12 0.088(3) 0.107(4) 0.189(5) -0.041(4) 0.004(3) -0.009(3)
C13 0.316(9) 0.163(6) 0.111(4) -0.045(4) 0.097(5) -0.059(6)
C14 0.132(4) 0.097(4) 0.202(6) -0.052(4) -0.053(4) 0.038(3)
C15 0.0491(18) 0.0375(17) 0.078(2) 0.0056(16) 0.0121(17) 0.0039(14)
C16 0.059(2) 0.052(2) 0.108(3) 0.000(2) 0.014(2) 0.0150(17)
C17 0.062(2) 0.0445(19) 0.077(2) -0.0041(16) 0.0259(17) -0.0002(14)
C18 0.0463(17) 0.0345(16) 0.063(2) -0.0022(14) 0.0154(15) 0.0009(13)
C19 0.0432(16) 0.0414(17) 0.0441(16) -0.0004(13) 0.0076(13) 0.0002(12)
C20 0.0466(17) 0.0478(18) 0.0557(19) -0.0018(14) 0.0121(14) -0.0006(13)
C21 0.0379(15) 0.0383(16) 0.0445(16) -0.0002(12) 0.0051(12) 0.0013(12)
C22 0.0399(15) 0.0456(17) 0.0470(17) -0.0016(13) 0.0100(13) 0.0001(12)
C23 0.0353(15) 0.0474(18) 0.0504(18) -0.0080(14) 0.0076(13) 0.0053(12)
C24 0.0372(15) 0.0422(17) 0.0510(18) -0.0020(14) 0.0024(13) 0.0059(12)
C25 0.0535(18) 0.0451(18) 0.061(2) -0.0017(15) 0.0071(15) 0.0103(14)
C26 0.0556(19) 0.0530(19) 0.060(2) -0.0097(15) 0.0097(16) 0.0136(15)
C27 0.121(4) 0.135(4) 0.138(4) -0.062(4) 0.008(3) -0.015(3)
C28 0.186(5) 0.166(5) 0.147(5) -0.059(4) 0.096(4) 0.005(4)
C29 0.293(8) 0.123(4) 0.137(5) -0.041(4) -0.037(5) 0.120(5)
C30 0.0407(15) 0.0386(16) 0.0445(17) -0.0020(13) 0.0008(13) 0.0038(12)
C31 0.0395(15) 0.0380(15) 0.0439(16) 0.0045(12) 0.0051(12) 0.0031(12)
C32 0.0559(18) 0.0523(19) 0.0455(18) -0.0011(14) -0.0032(15) 0.0058(14)
C33 0.0429(16) 0.0528(19) 0.0541(19) 0.0006(15) -0.0034(14) 0.0103(13)
C34 0.143(4) 0.153(4) 0.062(3) -0.012(3) 0.021(3) 0.036(3)
C35 0.243(8) 0.279(9) 0.129(5) 0.050(5) -0.095(5) -0.169(7)
C36 0.128(4) 0.154(5) 0.097(3) 0.043(3) 0.027(3) 0.076(3)
C37 0.086(3) 0.085(3) 0.071(2) 0.006(2) -0.003(2) -0.007(2)
C38 0.152(5) 0.166(5) 0.099(4) 0.013(3) 0.059(3) -0.002(4)
C39 0.179(5) 0.085(3) 0.120(4) -0.036(3) -0.026(4) -0.010(3)
C40 0.154(5) 0.108(4) 0.188(6) 0.036(4) -0.063(4) -0.073(4)
C41 0.120(3) 0.050(2) 0.136(4) 0.008(2) 0.060(3) -0.004(2)
C42 0.173(5) 0.095(3) 0.147(4) 0.027(3) 0.103(4) 0.008(3)
S1 0.0383(4) 0.0572(5) 0.0720(6) 0.0197(4) 0.0107(4) 0.0029(3)
S2 0.1023(8) 0.0884(7) 0.0656(6) 0.0277(5) 0.0011(6) 0.0021(6)
S3 0.0596(5) 0.0587(5) 0.0546(5) -0.0049(4) 0.0164(4) 0.0102(4)
S4 0.0573(5) 0.0595(5) 0.0457(4) 0.0010(4) 0.0075(4) 0.0095(4)
S5 0.0806(7) 0.0644(6) 0.1133(8) -0.0224(6) 0.0359(6) 0.0144(5)
S6 0.0443(4) 0.0528(5) 0.0689(5) -0.0025(4) 0.0209(4) -0.0015(3)

loop_
_atom_type_symbol
_atom_type_description
_atom_type_scat_dispersion_real
_atom_type_scat_dispersion_imag
_atom_type_scat_source
C C 0.0033 0.0016 'International Tables Vol C Tables 4.2.6.8 and 6.1.1.4'
H H 0.0000 0.0000 'International Tables Vol C Tables 4.2.6.8 and 6.1.1.4'
S S 0.1246 0.1234 'International Tables Vol C Tables 4.2.6.8 and 6.1.1.4'
Si Si 0.0817 0.0704 'International Tables Vol C Tables 4.2.6.8 and 6.1.1.4'

loop_
_geom_angle_atom_site_label_1
_geom_angle_atom_site_label_2
_geom_angle_atom_site_label_3
_geom_angle
C2 Si1 C1 112.3(2)
C2 Si1 C3 109.9(3)
C1 Si1 C3 106.8(3)
C2 Si1 C4 109.66(17)
C1 Si1 C4 112.92(17)
C3 Si1 C4 104.90(18)
C14 Si2 C13 111.7(3)
C14 Si2 C12 106.3(3)
C13 Si2 C12 107.5(3)
C14 Si2 C11 110.38(18)
C13 Si2 C11 108.8(2)
C12 Si2 C11 112.13(18)
C29 Si3 C27 112.0(3)
C29 Si3 C26 110.8(2)
C27 Si3 C26 108.69(18)
C29 Si3 C28 109.9(3)
C27 Si3 C28 107.9(3)
C26 Si3 C28 107.3(2)
C35 Si4 C36 112.1(3)
C35 Si4 C34 110.7(3)
C36 Si4 C34 109.3(2)
C35 Si4 C32 107.5(2)
C36 Si4 C32 107.57(18)
C34 Si4 C32 109.58(17)
C37 Si5 C39 111.1(2)
C37 Si5 C38 108.1(2)
C39 Si5 C38 110.8(3)
C37 Si5 C17 112.61(15)
C39 Si5 C17 108.34(18)
C38 Si5 C17 105.92(19)
C40 Si6 C41 111.4(3)
C40 Si6 C42 109.1(3)
C41 Si6 C42 107.6(2)
C40 Si6 C20 110.06(17)
C41 Si6 C20 112.34(15)
C42 Si6 C20 106.07(18)
Si1 C1 H1A 109.5
Si1 C1 H1B 109.5
H1A C1 H1B 109.5
Si1 C1 H1C 109.5
H1A C1 H1C 109.5
H1B C1 H1C 109.5
Si1 C2 H2A 109.5
Si1 C2 H2B 109.5
H2A C2 H2B 109.5
Si1 C2 H2C 109.5
H2A C2 H2C 109.5
H2B C2 H2C 109.5
Si1 C3 H3A 109.5
Si1 C3 H3B 109.5
H3A C3 H3B 109.5
Si1 C3 H3C 109.5
H3A C3 H3C 109.5
H3B C3 H3C 109.5
C5 C4 S1 109.5(2)
C5 C4 Si1 132.5(2)
S1 C4 Si1 116.19(16)
C4 C5 C6 113.5(2)
C4 C5 C8 124.8(2)
C6 C5 C8 121.7(2)
C7 C6 C5 112.8(2)
C7 C6 C21 124.8(2)
C5 C6 C21 122.0(2)
C6 C7 C31 127.7(2)
C6 C7 S1 110.71(19)
C31 C7 S1 121.5(2)
C11 C8 C9 114.1(3)
C11 C8 C5 123.5(3)
C9 C8 C5 122.3(3)
C10 C9 C8 111.5(3)
C10 C9 C15 127.3(3)
C8 C9 C15 121.2(3)
C9 C10 S2 112.1(3)
C9 C10 H10 123.9
S2 C10 H10 123.9
C8 C11 S2 109.0(2)
C8 C11 Si2 132.0(2)
S2 C11 Si2 118.89(18)
Si2 C12 H12A 109.5
Si2 C12 H12B 109.5
H12A C12 H12B 109.5
Si2 C12 H12C 109.5
H12A C12 H12C 109.5
H12B C12 H12C 109.5
Si2 C13 H13A 109.5
Si2 C13 H13B 109.5
H13A C13 H13B 109.5
Si2 C13 H13C 109.5
H13A C13 H13C 109.5
H13B C13 H13C 109.5
Si2 C14 H14A 109.5
Si2 C14 H14B 109.5
H14A C14 H14B 109.5
Si2 C14 H14C 109.5
H14A C14 H14C 109.5
H14B C14 H14C 109.5
C16 C15 C18 111.8(3)
C16 C15 C9 126.1(3)
C18 C15 C9 121.9(3)
C15 C16 S5 111.8(3)
C15 C16 H16 124.1
S5 C16 H16 124.1
C18 C17 S5 109.0(2)
C18 C17 Si5 133.0(2)
S5 C17 Si5 117.15(19)
C17 C18 C15 114.3(3)
C17 C18 C19 124.3(3)
C15 C18 C19 121.3(3)
C20 C19 C21 113.9(2)
C20 C19 C18 123.5(2)
C21 C19 C18 122.6(2)
C19 C20 S6 109.3(2)
C19 C20 Si6 132.4(2)
S6 C20 Si6 118.12(16)
C22 C21 C19 112.7(2)
C22 C21 C6 125.4(2)
C19 C21 C6 121.9(2)
C21 C22 C23 127.7(2)
C21 C22 S6 110.4(2)
C23 C22 S6 121.88(19)
C24 C23 C22 127.5(3)
C24 C23 S3 111.6(2)
C22 C23 S3 120.9(2)
C23 C24 C25 110.9(3)
C23 C24 C30 125.0(2)
C25 C24 C30 124.0(3)
C26 C25 C24 115.5(3)
C26 C25 H25A 122.2
C24 C25 H25A 122.2
C25 C26 S3 108.8(2)
C25 C26 Si3 130.9(3)
S3 C26 Si3 119.55(19)
Si3 C27 H27A 109.5
Si3 C27 H27B 109.5
H27A C27 H27B 109.5
Si3 C27 H27C 109.5
H27A C27 H27C 109.5
H27B C27 H27C 109.5
Si3 C28 H28A 109.5
Si3 C28 H28B 109.5
H28A C28 H28B 109.5
Si3 C28 H28C 109.5
H28A C28 H28C 109.5
H28B C28 H28C 109.5
Si3 C29 H29A 109.5
Si3 C29 H29B 109.5
H29A C29 H29B 109.5
Si3 C29 H29C 109.5
H29A C29 H29C 109.5
H29B C29 H29C 109.5
C31 C30 C33 111.2(3)
C31 C30 C24 125.7(2)
C33 C30 C24 123.1(2)
C30 C31 C7 129.0(3)
C30 C31 S4 111.08(19)
C7 C31 S4 119.9(2)
C33 C32 S4 108.9(2)
C33 C32 Si4 129.6(2)
S4 C32 Si4 121.25(18)
C32 C33 C30 115.2(3)
C32 C33 H33A 122.4
C30 C33 H33A 122.4
Si4 C34 H34A 109.5
Si4 C34 H34B 109.5
H34A C34 H34B 109.5
Si4 C34 H34C 109.5
H34A C34 H34C 109.5
H34B C34 H34C 109.5
Si4 C35 H35A 109.5
Si4 C35 H35B 109.5
H35A C35 H35B 109.5
Si4 C35 H35C 109.5
H35A C35 H35C 109.5
H35B C35 H35C 109.5
Si4 C36 H36A 109.5
Si4 C36 H36B 109.5
H36A C36 H36B 109.5
Si4 C36 H36C 109.5
H36A C36 H36C 109.5
H36B C36 H36C 109.5
Si5 C37 H37A 109.5
Si5 C37 H37B 109.5
H37A C37 H37B 109.5
Si5 C37 H37C 109.5
H37A C37 H37C 109.5
H37B C37 H37C 109.5
Si5 C38 H38A 109.5
Si5 C38 H38B 109.5
H38A C38 H38B 109.5
Si5 C38 H38C 109.5
H38A C38 H38C 109.5
H38B C38 H38C 109.5
Si5 C39 H39A 109.5
Si5 C39 H39B 109.5
H39A C39 H39B 109.5
Si5 C39 H39C 109.5
H39A C39 H39C 109.5
H39B C39 H39C 109.5
Si6 C40 H40A 109.5
Si6 C40 H40B 109.5
H40A C40 H40B 109.5
Si6 C40 H40C 109.5
H40A C40 H40C 109.5
H40B C40 H40C 109.5
Si6 C41 H41A 109.5
Si6 C41 H41B 109.5
H41A C41 H41B 109.5
Si6 C41 H41C 109.5
H41A C41 H41C 109.5
H41B C41 H41C 109.5
Si6 C42 H42A 109.5
Si6 C42 H42B 109.5
H42A C42 H42B 109.5
Si6 C42 H42C 109.5
H42A C42 H42C 109.5
H42B C42 H42C 109.5
C7 S1 C4 93.34(13)
C10 S2 C11 93.26(16)
C23 S3 C26 93.18(15)
C32 S4 C31 93.59(14)
C16 S5 C17 93.00(16)
C22 S6 C20 93.60(13)

loop_
_geom_bond_atom_site_label_1
_geom_bond_atom_site_label_2
_geom_bond_distance
Si1 C2 1.832(4)
Si1 C1 1.839(4)
Si1 C3 1.859(5)
Si1 C4 1.881(3)
Si2 C14 1.843(5)
Si2 C13 1.854(5)
Si2 C12 1.863(4)
Si2 C11 1.880(3)
Si3 C29 1.816(5)
Si3 C27 1.839(4)
Si3 C26 1.867(3)
Si3 C28 1.880(5)
Si4 C35 1.823(5)
Si4 C36 1.854(4)
Si4 C34 1.869(4)
Si4 C32 1.869(3)
Si5 C37 1.850(4)
Si5 C39 1.858(4)
Si5 C38 1.863(5)
Si5 C17 1.878(4)
Si6 C40 1.839(4)
Si6 C41 1.839(4)
Si6 C42 1.861(4)
Si6 C20 1.875(3)
C1 H1A 0.9600
C1 H1B 0.9600
C1 H1C 0.9600
C2 H2A 0.9600
C2 H2B 0.9600
C2 H2C 0.9600
C3 H3A 0.9600
C3 H3B 0.9600
C3 H3C 0.9600
C4 C5 1.375(4)
C4 S1 1.735(3)
C5 C6 1.439(3)
C5 C8 1.488(4)
C6 C7 1.362(4)
C6 C21 1.471(3)
C7 C31 1.464(4)
C7 S1 1.726(3)
C8 C11 1.380(4)
C8 C9 1.435(4)
C9 C10 1.359(4)
C9 C15 1.469(4)
C10 S2 1.706(4)
C10 H10 0.9300
C11 S2 1.730(3)
C12 H12A 0.9600
C12 H12B 0.9600
C12 H12C 0.9600
C13 H13A 0.9600
C13 H13B 0.9600
C13 H13C 0.9600
C14 H14A 0.9600
C14 H14B 0.9600
C14 H14C 0.9600
C15 C16 1.360(4)
C15 C18 1.427(4)
C16 S5 1.705(4)
C16 H16 0.9300
C17 C18 1.366(4)
C17 S5 1.735(3)
C18 C19 1.486(4)
C19 C20 1.379(4)
C19 C21 1.432(4)
C20 S6 1.732(3)
C21 C22 1.373(4)
C22 C23 1.458(4)
C22 S6 1.727(3)
C23 C24 1.371(4)
C23 S3 1.717(3)
C24 C25 1.421(4)
C24 C30 1.481(4)
C25 C26 1.368(4)
C25 H25A 0.9300
C26 S3 1.724(3)
C27 H27A 0.9600
C27 H27B 0.9600
C27 H27C 0.9600
C28 H28A 0.9600
C28 H28B 0.9600
C28 H28C 0.9600
C29 H29A 0.9600
C29 H29B 0.9600
C29 H29C 0.9600
C30 C31 1.367(4)
C30 C33 1.429(4)
C31 S4 1.723(3)
C32 C33 1.368(4)
C32 S4 1.716(3)
C33 H33A 0.9300
C34 H34A 0.9600
C34 H34B 0.9600
C34 H34C 0.9600
C35 H35A 0.9600
C35 H35B 0.9600
C35 H35C 0.9600
C36 H36A 0.9600
C36 H36B 0.9600
C36 H36C 0.9600
C37 H37A 0.9600
C37 H37B 0.9600
C37 H37C 0.9600
C38 H38A 0.9600
C38 H38B 0.9600
C38 H38C 0.9600
C39 H39A 0.9600
C39 H39B 0.9600
C39 H39C 0.9600
C40 H40A 0.9600
C40 H40B 0.9600
C40 H40C 0.9600
C41 H41A 0.9600
C41 H41B 0.9600
C41 H41C 0.9600
C42 H42A 0.9600
C42 H42B 0.9600
C42 H42C 0.9600

loop_
_geom_torsion_atom_site_label_1
_geom_torsion_atom_site_label_2
_geom_torsion_atom_site_label_3
_geom_torsion_atom_site_label_4
_geom_torsion
C2 Si1 C4 C5 148.0(4)
C1 Si1 C4 C5 22.0(4)
C3 Si1 C4 C5 -94.0(4)
C2 Si1 C4 S1 -49.6(3)
C1 Si1 C4 S1 -175.6(2)
C3 Si1 C4 S1 68.4(3)
S1 C4 C5 C6 -4.5(3)
Si1 C4 C5 C6 158.8(2)
S1 C4 C5 C8 174.2(2)
Si1 C4 C5 C8 -22.6(5)
C4 C5 C6 C7 4.8(4)
C8 C5 C6 C7 -173.9(3)
C4 C5 C6 C21 -168.1(3)
C8 C5 C6 C21 13.2(4)
C5 C6 C7 C31 -179.7(3)
C21 C6 C7 C31 -7.0(5)
C5 C6 C7 S1 -2.7(3)
C21 C6 C7 S1 169.9(2)
C4 C5 C8 C11 -75.3(4)
C6 C5 C8 C11 103.2(3)
C4 C5 C8 C9 104.5(3)
C6 C5 C8 C9 -77.0(4)
C11 C8 C9 C10 0.9(4)
C5 C8 C9 C10 -178.9(3)
C11 C8 C9 C15 -177.7(3)
C5 C8 C9 C15 2.5(4)
C8 C9 C10 S2 -0.5(4)
C15 C9 C10 S2 178.0(2)
C9 C8 C11 S2 -0.8(3)
C5 C8 C11 S2 178.9(2)
C9 C8 C11 Si2 175.3(2)
C5 C8 C11 Si2 -4.9(5)
C14 Si2 C11 C8 -36.8(4)
C13 Si2 C11 C8 -159.6(4)
C12 Si2 C11 C8 81.6(4)
C14 Si2 C11 S2 139.1(3)
C13 Si2 C11 S2 16.2(3)
C12 Si2 C11 S2 -102.6(3)
C10 C9 C15 C16 65.2(5)
C8 C9 C15 C16 -116.5(4)
C10 C9 C15 C18 -120.0(4)
C8 C9 C15 C18 58.3(4)
C18 C15 C16 S5 -1.9(4)
C9 C15 C16 S5 173.4(2)
C37 Si5 C17 C18 7.5(4)
C39 Si5 C17 C18 130.8(3)
C38 Si5 C17 C18 -110.4(3)
C37 Si5 C17 S5 175.89(18)
C39 Si5 C17 S5 -60.9(3)
C38 Si5 C17 S5 58.0(3)
S5 C17 C18 C15 -3.5(3)
Si5 C17 C18 C15 165.6(2)
S5 C17 C18 C19 174.2(2)
Si5 C17 C18 C19 -16.8(5)
C16 C15 C18 C17 3.6(4)
C9 C15 C18 C17 -171.9(3)
C16 C15 C18 C19 -174.1(3)
C9 C15 C18 C19 10.4(4)
C17 C18 C19 C20 -73.3(4)
C15 C18 C19 C20 104.1(3)
C17 C18 C19 C21 105.0(3)
C15 C18 C19 C21 -77.5(4)
C21 C19 C20 S6 -3.4(3)
C18 C19 C20 S6 175.0(2)
C21 C19 C20 Si6 171.2(2)
C18 C19 C20 Si6 -10.3(5)
C40 Si6 C20 C19 113.7(4)
C41 Si6 C20 C19 -11.1(4)
C42 Si6 C20 C19 -128.4(3)
C40 Si6 C20 S6 -72.0(3)
C41 Si6 C20 S6 163.2(2)
C42 Si6 C20 S6 45.9(3)
C20 C19 C21 C22 4.4(4)
C18 C19 C21 C22 -174.0(3)
C20 C19 C21 C6 -175.9(2)
C18 C19 C21 C6 5.6(4)
C7 C6 C21 C22 61.9(4)
C5 C6 C21 C22 -126.1(3)
C7 C6 C21 C19 -117.7(3)
C5 C6 C21 C19 54.3(4)
C19 C21 C22 C23 176.2(3)
C6 C21 C22 C23 -3.4(5)
C19 C21 C22 S6 -3.3(3)
C6 C21 C22 S6 177.2(2)
C21 C22 C23 C24 -54.8(4)
S6 C22 C23 C24 124.7(3)
C21 C22 C23 S3 126.4(3)
S6 C22 C23 S3 -54.2(3)
C22 C23 C24 C25 -179.6(3)
S3 C23 C24 C25 -0.7(3)
C22 C23 C24 C30 -1.1(4)
S3 C23 C24 C30 177.8(2)
C23 C24 C25 C26 0.2(4)
C30 C24 C25 C26 -178.4(3)
C24 C25 C26 S3 0.5(3)
C24 C25 C26 Si3 -169.9(2)
C29 Si3 C26 C25 -44.1(4)
C27 Si3 C26 C25 79.4(3)
C28 Si3 C26 C25 -164.2(3)
C29 Si3 C26 S3 146.3(3)
C27 Si3 C26 S3 -90.2(3)
C28 Si3 C26 S3 26.3(3)
C23 C24 C30 C31 58.0(4)
C25 C24 C30 C31 -123.7(3)
C23 C24 C30 C33 -124.4(3)
C25 C24 C30 C33 53.9(4)
C33 C30 C31 C7 178.5(3)
C24 C30 C31 C7 -3.7(5)
C33 C30 C31 S4 -0.8(3)
C24 C30 C31 S4 177.0(2)
C6 C7 C31 C30 -50.4(5)
S1 C7 C31 C30 132.9(3)
C6 C7 C31 S4 128.8(3)
S1 C7 C31 S4 -47.8(3)
C35 Si4 C32 C33 70.5(4)
C36 Si4 C32 C33 -50.4(4)
C34 Si4 C32 C33 -169.1(3)
C35 Si4 C32 S4 -103.2(4)
C36 Si4 C32 S4 135.9(2)
C34 Si4 C32 S4 17.2(3)
S4 C32 C33 C30 -0.1(3)
Si4 C32 C33 C30 -174.5(2)
C31 C30 C33 C32 0.6(4)
C24 C30 C33 C32 -177.3(3)
C6 C7 S1 C4 0.2(2)
C31 C7 S1 C4 177.3(2)
C5 C4 S1 C7 2.5(2)
Si1 C4 S1 C7 -163.81(17)
C9 C10 S2 C11 0.0(3)
C8 C11 S2 C10 0.5(2)
Si2 C11 S2 C10 -176.3(2)
C24 C23 S3 C26 0.9(2)
C22 C23 S3 C26 179.9(2)
C25 C26 S3 C23 -0.8(2)
Si3 C26 S3 C23 170.90(18)
C33 C32 S4 C31 -0.3(2)
Si4 C32 S4 C31 174.61(19)
C30 C31 S4 C32 0.7(2)
C7 C31 S4 C32 -178.7(2)
C15 C16 S5 C17 0.0(3)
C18 C17 S5 C16 2.0(2)
Si5 C17 S5 C16 -169.03(19)
C21 C22 S6 C20 1.1(2)
C23 C22 S6 C20 -178.4(2)
C19 C20 S6 C22 1.3(2)
Si6 C20 S6 C22 -174.18(18)
